data_4021799
loop_
_publ_author_name
'Simon J. Hedley'
'Dominic L. Ventura'
'Paulina M. Dominiak'
'Cara L. Nygren'
'Huw M. L. Davies'

_publ_section_title
;
 Investigation into Factors Influencing Stereoselectivity in the
 Reactions of Heterocycles with Donor-Acceptor-Substituted
 Rhodium Carbenoids
;
_journal_name_full 'Journal of Organic Chemistry'
_journal_page_first 5349
_journal_page_last 5356
_journal_paper_doi 10.1021/jo060779g
_journal_volume 71
_journal_year 2006
_chemical_absolute_configuration ad
_chemical_formula_moiety 'C24 H22 Br2 O5'
_chemical_formula_sum 'C24 H22 Br2 O5'
_chemical_formula_weight 550.24
_chemical_melting_point ?
_chemical_name_systematic
; 
 ? 
;
_space_group_IT_number 4
_symmetry_cell_setting monoclinic
_symmetry_space_group_name_Hall 'P 2yb'
_symmetry_space_group_name_H-M 'P 1 21 1'
_atom_sites_solution_hydrogens difmap
_atom_sites_solution_primary direct
_atom_sites_solution_secondary difmap
_audit_creation_method SHELXL-97
_cell_angle_alpha 90.00
_cell_angle_beta 94.4430(10)
_cell_angle_gamma 90.00
_cell_formula_units_Z 2
_cell_length_a 10.7880(2)
_cell_length_b 9.0472(2)
_cell_length_c 11.5689(2)
_cell_measurement_reflns_used 9857
_cell_measurement_temperature 90(2)
_cell_measurement_theta_max 33.2
_cell_measurement_theta_min 2.7
_cell_volume 1125.75(4)
_computing_cell_refinement 'APEX2 (Bruker, 2004)'
_computing_data_collection 'APEX2 (Bruker, 2004)'
_computing_data_reduction 'SAINT-Plus (Bruker, 2004)'
_computing_molecular_graphics 'Diamond 3.0'
_computing_publication_material 'Bruker SHELXTL'
_computing_structure_refinement 'SHELXL-97 (Sheldrick, 1997)'
_computing_structure_solution 'SHELXS-97 (Sheldrick, 1990)'
_diffrn_ambient_temperature 90.0(10)
_diffrn_measured_fraction_theta_full 0.990
_diffrn_measured_fraction_theta_max 0.990
_diffrn_measurement_device_type 'Bruker SMART APEX2'
_diffrn_measurement_method 'omega scan'
_diffrn_radiation_monochromator graphite
_diffrn_radiation_source 'rotating anode'
_diffrn_radiation_type MoK\a
_diffrn_radiation_wavelength 0.71073
_diffrn_reflns_av_R_equivalents 0.0286
_diffrn_reflns_av_sigmaI/netI 0.0321
_diffrn_reflns_limit_h_max 16
_diffrn_reflns_limit_h_min -16
_diffrn_reflns_limit_k_max 13
_diffrn_reflns_limit_k_min -13
_diffrn_reflns_limit_l_max 17
_diffrn_reflns_limit_l_min -17
_diffrn_reflns_number 38491
_diffrn_reflns_theta_full 32.99
_diffrn_reflns_theta_max 32.99
_diffrn_reflns_theta_min 1.77
_exptl_absorpt_coefficient_mu 3.634
_exptl_absorpt_correction_T_max 0.520
_exptl_absorpt_correction_T_min 0.416
_exptl_absorpt_correction_type multi-scan
_exptl_absorpt_process_details '(SADABS v2.10; Sheldrick, 1996)'
_exptl_crystal_colour colourless
_exptl_crystal_density_diffrn 1.623
_exptl_crystal_density_meas ?
_exptl_crystal_density_method .
_exptl_crystal_description prismatic
_exptl_crystal_F_000 552
_exptl_crystal_size_max 0.38
_exptl_crystal_size_mid 0.22
_exptl_crystal_size_min 0.18
_refine_diff_density_max 0.850
_refine_diff_density_min -0.501
_refine_diff_density_rms 0.060
_refine_ls_abs_structure_details 'Flack H D (1983), Acta Cryst. A39, 876-881'
_refine_ls_abs_structure_Flack 0.005(4)
_refine_ls_extinction_method none
_refine_ls_goodness_of_fit_ref 1.010
_refine_ls_hydrogen_treatment constr
_refine_ls_matrix_type full
_refine_ls_number_parameters 284
_refine_ls_number_reflns 8250
_refine_ls_number_restraints 1
_refine_ls_restrained_S_all 1.010
_refine_ls_R_factor_all 0.0238
_refine_ls_R_factor_gt 0.0212
_refine_ls_shift/su_max 0.006
_refine_ls_shift/su_mean <0.000
_refine_ls_structure_factor_coef Fsqd
_refine_ls_weighting_details 'calc w=1/[\s^2^(Fo^2^)+(0.0245P)^2^+0.0000P] where P=(Fo^2^+2Fc^2^)/3'
_refine_ls_weighting_scheme calc
_refine_ls_wR_factor_gt 0.0503
_refine_ls_wR_factor_ref 0.0508
_reflns_number_gt 7682
_reflns_number_total 8250
_reflns_threshold_expression >2sigma(I)
_cod_data_source_file jo060779gsi20060411_050906.cif
_cod_depositor_comments
;
The following automatic conversions were performed:
'_symmetry_cell_setting' value 'Monoclinic' changed to 'monoclinic'
according to '/home/saulius/struct/CIF-dictionaries/cif_core.dic'
dictionary named 'cif_core.dic' version 2.4.1 from 2010-06-29.

Automatic conversion script
Id: cif_fix_enum 1527 2010-12-29 10:47:43Z saulius 

The following automatic conversions were performed:

'_chemical_melting_point' value 'not measured' was changed to '?' -
the value is undefined or not given.

Automatic conversion script
Id: cif_fix_values 1646 2011-03-28 12:23:43Z adriana 
;
_cod_original_sg_symbol_H-M 'P 21'
_cod_database_code 4021799

loop_
_symmetry_equiv_pos_as_xyz
'x, y, z'
'-x, y+1/2, -z'

loop_
_atom_site_label
_atom_site_type_symbol
_atom_site_fract_x
_atom_site_fract_y
_atom_site_fract_z
_atom_site_U_iso_or_equiv
_atom_site_adp_type
_atom_site_occupancy
_atom_site_symmetry_multiplicity
_atom_site_calc_flag
_atom_site_refinement_flags
Br1 Br 1.027044(12) 0.845601(14) 0.034379(12) 0.02209(4) Uani 1 1 d .
Br2 Br -0.026969(12) 0.271551(14) 0.451742(13) 0.02405(4) Uani 1 1 d .
O1 O 0.45425(9) 0.54682(11) 0.14228(8) 0.01553(17) Uani 1 1 d .
O2 O 0.67691(10) 0.20316(13) 0.33853(10) 0.0298(3) Uani 1 1 d .
O3 O 0.76965(12) 0.24559(13) 0.17608(11) 0.0305(3) Uani 1 1 d .
O5 O 0.43594(10) 0.93174(13) 0.38109(10) 0.0274(2) Uani 1 1 d .
O6 O 0.23804(10) 0.86638(14) 0.33386(11) 0.0278(2) Uani 1 1 d .
C1 C 0.55419(12) 0.48586(15) 0.32724(11) 0.0146(2) Uani 1 1 d .
H1 H 0.5436 0.4268 0.3989 0.017 Uiso 1 1 calc R
C2 C 0.50404(12) 0.42920(15) 0.21167(11) 0.0146(2) Uani 1 1 d .
C3 C 0.64633(12) 0.43520(15) 0.24100(11) 0.0149(2) Uani 1 1 d .
C4 C 0.72981(12) 0.54428(15) 0.18873(11) 0.0138(2) Uani 1 1 d .
C5 C 0.81654(13) 0.62090(16) 0.26112(11) 0.0162(2) Uani 1 1 d .
H5 H 0.8161 0.6097 0.3427 0.019 Uiso 1 1 calc R
C6 C 0.90358(12) 0.71331(16) 0.21660(11) 0.0169(3) Uani 1 1 d .
H6 H 0.9623 0.7653 0.2668 0.020 Uiso 1 1 calc R
C7 C 0.90318(12) 0.72822(15) 0.09716(11) 0.0159(3) Uani 1 1 d .
C8 C 0.81599(13) 0.65728(15) 0.02290(11) 0.0164(3) Uani 1 1 d .
H8 H 0.8150 0.6715 -0.0585 0.020 Uiso 1 1 calc R
C9 C 0.72956(13) 0.56460(16) 0.06930(11) 0.0161(2) Uani 1 1 d .
H9 H 0.6697 0.5146 0.0190 0.019 Uiso 1 1 calc R
C10 C 0.69889(12) 0.28369(16) 0.26130(12) 0.0190(2) Uani 1 1 d .
C11 C 0.8131(2) 0.0943(2) 0.1794(2) 0.0410(5) Uani 1 1 d .
H11A H 0.8632 0.0766 0.2524 0.061 Uiso 1 1 calc R
H11B H 0.8639 0.0766 0.1141 0.061 Uiso 1 1 calc R
H11C H 0.7416 0.0271 0.1739 0.061 Uiso 1 1 calc R
C12 C 0.43449(12) 0.28683(16) 0.18976(12) 0.0191(2) Uani 1 1 d .
H12A H 0.3453 0.3043 0.1938 0.029 Uiso 1 1 calc R
H12B H 0.4632 0.2139 0.2485 0.029 Uiso 1 1 calc R
H12C H 0.4497 0.2494 0.1126 0.029 Uiso 1 1 calc R
C13 C 0.52765(12) 0.64741(16) 0.32545(12) 0.0158(2) Uani 1 1 d .
H13 H 0.5892 0.7185 0.3631 0.019 Uiso 1 1 calc R
C14 C 0.46675(12) 0.67879(15) 0.20732(11) 0.0158(2) Uani 1 1 d .
C15 C 0.38917(12) 0.68530(15) 0.31396(11) 0.0159(2) Uani 1 1 d .
C16 C 0.29384(12) 0.57188(16) 0.33865(11) 0.0154(2) Uani 1 1 d .
C17 C 0.29905(13) 0.51122(16) 0.44930(12) 0.0177(3) Uani 1 1 d .
H17 H 0.3678 0.5332 0.5028 0.021 Uiso 1 1 calc R
C18 C 0.20550(13) 0.41920(16) 0.48285(11) 0.0184(3) Uani 1 1 d .
H18 H 0.2087 0.3797 0.5591 0.022 Uiso 1 1 calc R
C19 C 0.10728(13) 0.38601(15) 0.40289(12) 0.0173(3) Uani 1 1 d .
C20 C 0.10244(13) 0.43926(17) 0.29076(12) 0.0191(3) Uani 1 1 d .
H20 H 0.0364 0.4115 0.2360 0.023 Uiso 1 1 calc R
C21 C 0.19552(13) 0.53412(17) 0.25893(12) 0.0184(3) Uani 1 1 d .
H21 H 0.1920 0.5733 0.1825 0.022 Uiso 1 1 calc R
C22 C 0.36039(12) 0.83975(17) 0.34850(11) 0.0190(2) Uani 1 1 d .
C23 C 0.20173(18) 1.01580(19) 0.36044(19) 0.0377(4) Uani 1 1 d .
H23A H 0.2295 1.0388 0.4411 0.057 Uiso 1 1 calc R
H23B H 0.1110 1.0247 0.3495 0.057 Uiso 1 1 calc R
H23C H 0.2401 1.0850 0.3087 0.057 Uiso 1 1 calc R
C24 C 0.48710(14) 0.80924(15) 0.13188(13) 0.0230(3) Uani 1 1 d .
H24A H 0.5684 0.8008 0.1002 0.034 Uiso 1 1 calc R
H24B H 0.4844 0.9000 0.1778 0.034 Uiso 1 1 calc R
H24C H 0.4218 0.8125 0.0682 0.034 Uiso 1 1 calc R

loop_
_atom_site_aniso_label
_atom_site_aniso_U_11
_atom_site_aniso_U_22
_atom_site_aniso_U_33
_atom_site_aniso_U_23
_atom_site_aniso_U_13
_atom_site_aniso_U_12
Br1 0.01978(7) 0.02083(7) 0.02668(7) 0.00414(6) 0.00822(5) -0.00453(6)
Br2 0.01556(7) 0.02225(8) 0.03517(8) -0.00120(6) 0.00730(5) -0.00236(6)
O1 0.0175(4) 0.0143(4) 0.0147(4) 0.0000(3) 0.0005(3) 0.0033(4)
O2 0.0220(5) 0.0262(5) 0.0425(6) 0.0187(5) 0.0100(5) 0.0058(5)
O3 0.0414(7) 0.0159(6) 0.0363(6) 0.0034(4) 0.0171(5) 0.0113(5)
O5 0.0284(6) 0.0212(5) 0.0327(6) -0.0063(4) 0.0032(4) -0.0025(5)
O6 0.0216(5) 0.0164(6) 0.0468(6) -0.0047(5) 0.0111(4) 0.0041(4)
C1 0.0127(6) 0.0169(6) 0.0142(5) 0.0020(4) 0.0017(4) -0.0002(5)
C2 0.0136(6) 0.0145(6) 0.0159(5) 0.0016(5) 0.0016(4) 0.0001(5)
C3 0.0136(5) 0.0152(6) 0.0162(5) 0.0025(4) 0.0033(4) 0.0008(5)
C4 0.0121(5) 0.0121(5) 0.0178(5) 0.0018(4) 0.0054(4) 0.0022(4)
C5 0.0157(6) 0.0160(6) 0.0171(6) 0.0003(5) 0.0025(5) 0.0015(5)
C6 0.0148(6) 0.0168(6) 0.0191(6) -0.0008(5) 0.0018(5) -0.0017(5)
C7 0.0148(6) 0.0132(6) 0.0206(6) 0.0016(5) 0.0063(5) 0.0011(5)
C8 0.0182(6) 0.0167(6) 0.0146(5) 0.0018(4) 0.0045(4) 0.0017(5)
C9 0.0163(6) 0.0157(6) 0.0165(6) -0.0007(5) 0.0022(5) -0.0005(5)
C10 0.0125(5) 0.0173(6) 0.0271(6) 0.0042(5) 0.0013(5) -0.0007(5)
C11 0.0517(13) 0.0157(7) 0.0575(13) 0.0011(8) 0.0170(10) 0.0130(8)
C12 0.0167(6) 0.0185(6) 0.0220(6) -0.0002(5) 0.0018(5) -0.0021(5)
C13 0.0143(6) 0.0172(6) 0.0164(5) -0.0012(5) 0.0032(4) -0.0002(5)
C14 0.0172(6) 0.0146(6) 0.0160(6) 0.0004(4) 0.0038(5) 0.0024(5)
C15 0.0147(6) 0.0166(6) 0.0168(5) -0.0016(5) 0.0037(4) 0.0019(5)
C16 0.0126(6) 0.0163(6) 0.0175(6) -0.0032(5) 0.0031(4) 0.0025(5)
C17 0.0137(6) 0.0223(7) 0.0170(6) -0.0021(5) 0.0014(5) 0.0010(5)
C18 0.0175(6) 0.0206(7) 0.0173(6) 0.0000(5) 0.0033(5) 0.0012(5)
C19 0.0128(6) 0.0138(6) 0.0257(6) -0.0024(5) 0.0045(5) 0.0019(5)
C20 0.0126(6) 0.0234(7) 0.0208(6) -0.0040(5) -0.0017(5) 0.0034(5)
C21 0.0161(6) 0.0212(7) 0.0179(6) 0.0006(5) 0.0018(5) 0.0029(5)
C22 0.0209(6) 0.0188(6) 0.0182(5) -0.0010(5) 0.0068(4) 0.0010(5)
C23 0.0346(9) 0.0189(8) 0.0622(12) -0.0008(8) 0.0208(9) 0.0088(7)
C24 0.0280(7) 0.0170(6) 0.0250(6) 0.0053(5) 0.0086(5) 0.0047(5)

loop_
_atom_type_symbol
_atom_type_description
_atom_type_scat_dispersion_real
_atom_type_scat_dispersion_imag
_atom_type_scat_source
C C 0.0033 0.0016 'International Tables Vol C Tables 4.2.6.8 and 6.1.1.4'
H H 0.0000 0.0000 'International Tables Vol C Tables 4.2.6.8 and 6.1.1.4'
O O 0.0106 0.0060 'International Tables Vol C Tables 4.2.6.8 and 6.1.1.4'
Br Br -0.2901 2.4595 'International Tables Vol C Tables 4.2.6.8 and 6.1.1.4'

loop_
_geom_angle_atom_site_label_1
_geom_angle_atom_site_label_2
_geom_angle_atom_site_label_3
_geom_angle
C14 O1 C2 108.51(9)
C10 O3 C11 115.26(13)
C22 O6 C23 114.93(14)
C13 C1 C2 105.57(11)
C13 C1 C3 114.72(11)
C2 C1 C3 61.49(9)
O1 C2 C1 110.20(11)
O1 C2 C12 112.75(10)
C1 C2 C12 125.93(11)
O1 C2 C3 115.15(10)
C1 C2 C3 60.48(8)
C12 C2 C3 122.76(11)
C4 C3 C10 115.83(11)
C4 C3 C1 120.50(11)
C10 C3 C1 115.42(11)
C4 C3 C2 123.57(11)
C10 C3 C2 111.10(11)
C1 C3 C2 58.03(8)
C5 C4 C9 118.72(13)
C5 C4 C3 118.92(12)
C9 C4 C3 122.22(12)
C6 C5 C4 121.35(13)
C5 C6 C7 118.59(13)
C8 C7 C6 121.55(12)
C8 C7 Br1 119.23(10)
C6 C7 Br1 119.22(10)
C7 C8 C9 118.95(12)
C8 C9 C4 120.79(13)
O2 C10 O3 123.60(14)
O2 C10 C3 125.71(13)
O3 C10 C3 110.59(12)
C1 C13 C14 105.62(11)
C1 C13 C15 114.01(12)
C14 C13 C15 61.39(9)
O1 C14 C24 111.65(11)
O1 C14 C13 110.07(11)
C24 C14 C13 127.53(13)
O1 C14 C15 114.99(11)
C24 C14 C15 123.35(11)
C13 C14 C15 60.31(9)
C22 C15 C16 115.51(11)
C22 C15 C13 114.13(12)
C16 C15 C13 120.75(12)
C22 C15 C14 112.72(11)
C16 C15 C14 123.33(11)
C13 C15 C14 58.30(8)
C17 C16 C21 119.16(13)
C17 C16 C15 117.86(12)
C21 C16 C15 122.77(12)
C18 C17 C16 121.10(13)
C19 C18 C17 118.62(13)
C20 C19 C18 121.55(13)
C20 C19 Br2 119.66(11)
C18 C19 Br2 118.72(11)
C19 C20 C21 119.21(13)
C20 C21 C16 120.26(13)
O5 C22 O6 123.46(14)
O5 C22 C15 125.51(13)
O6 C22 C15 110.97(12)

loop_
_geom_bond_atom_site_label_1
_geom_bond_atom_site_label_2
_geom_bond_distance
Br1 C7 1.8950(13)
Br2 C19 1.9016(14)
O1 C14 1.4122(16)
O1 C2 1.4136(15)
O2 C10 1.1909(17)
O3 C10 1.3379(18)
O3 C11 1.446(2)
O5 C22 1.2048(18)
O6 C22 1.3396(17)
O6 C23 1.447(2)
C1 C13 1.489(2)
C1 C2 1.4937(18)
C1 C3 1.5321(18)
C2 C12 1.5023(19)
C2 C3 1.5471(18)
C3 C4 1.4950(18)
C3 C10 1.4950(19)
C4 C5 1.3914(19)
C4 C9 1.3936(18)
C5 C6 1.3859(19)
C6 C7 1.3881(18)
C7 C8 1.382(2)
C8 C9 1.3921(19)
C13 C14 1.4969(18)
C13 C15 1.5285(18)
C14 C24 1.4942(18)
C14 C15 1.5446(18)
C15 C22 1.493(2)
C15 C16 1.4959(19)
C16 C17 1.3899(19)
C16 C21 1.3931(19)
C17 C18 1.387(2)
C18 C19 1.3845(19)
C19 C20 1.381(2)
C20 C21 1.392(2)

loop_
_geom_torsion_atom_site_label_1
_geom_torsion_atom_site_label_2
_geom_torsion_atom_site_label_3
_geom_torsion_atom_site_label_4
_geom_torsion
C14 O1 C2 C1 -1.16(13)
C14 O1 C2 C12 145.18(11)
C14 O1 C2 C3 -67.12(13)
C13 C1 C2 O1 1.85(14)
C3 C1 C2 O1 -108.19(11)
C13 C1 C2 C12 -139.00(13)
C3 C1 C2 C12 110.96(14)
C13 C1 C2 C3 110.04(11)
C13 C1 C3 C4 17.94(18)
C2 C1 C3 C4 112.89(13)
C13 C1 C3 C10 165.07(11)
C2 C1 C3 C10 -99.98(13)
C13 C1 C3 C2 -94.94(12)
O1 C2 C3 C4 -7.75(17)
C1 C2 C3 C4 -107.69(14)
C12 C2 C3 C4 136.37(13)
O1 C2 C3 C10 -152.52(11)
C1 C2 C3 C10 107.55(12)
C12 C2 C3 C10 -8.39(17)
O1 C2 C3 C1 99.93(12)
C12 C2 C3 C1 -115.94(14)
C10 C3 C4 C5 -84.35(16)
C1 C3 C4 C5 62.66(17)
C2 C3 C4 C5 132.38(14)
C10 C3 C4 C9 91.20(16)
C1 C3 C4 C9 -121.80(14)
C2 C3 C4 C9 -52.07(19)
C9 C4 C5 C6 -1.6(2)
C3 C4 C5 C6 174.15(12)
C4 C5 C6 C7 -0.2(2)
C5 C6 C7 C8 2.2(2)
C5 C6 C7 Br1 -176.62(10)
C6 C7 C8 C9 -2.4(2)
Br1 C7 C8 C9 176.42(10)
C7 C8 C9 C4 0.6(2)
C5 C4 C9 C8 1.3(2)
C3 C4 C9 C8 -174.21(12)
C11 O3 C10 O2 3.6(2)
C11 O3 C10 C3 -172.82(15)
C4 C3 C10 O2 147.18(15)
C1 C3 C10 O2 -1.5(2)
C2 C3 C10 O2 -65.10(18)
C4 C3 C10 O3 -36.52(16)
C1 C3 C10 O3 174.78(12)
C2 C3 C10 O3 111.19(13)
C2 C1 C13 C14 -1.76(14)
C3 C1 C13 C14 63.57(14)
C2 C1 C13 C15 63.41(14)
C3 C1 C13 C15 128.75(12)
C2 O1 C14 C24 147.40(11)
C2 O1 C14 C13 -0.02(14)
C2 O1 C14 C15 -65.72(13)
C1 C13 C14 O1 1.16(14)
C15 C13 C14 O1 -108.03(12)
C1 C13 C14 C24 -139.71(13)
C15 C13 C14 C24 111.10(15)
C1 C13 C14 C15 109.19(12)
C1 C13 C15 C22 161.92(11)
C14 C13 C15 C22 -102.76(12)
C1 C13 C15 C16 17.25(17)
C14 C13 C15 C16 112.57(14)
C1 C13 C15 C14 -95.32(12)
O1 C14 C15 C22 -155.00(11)
C24 C14 C15 C22 -12.45(19)
C13 C14 C15 C22 105.21(13)
O1 C14 C15 C16 -8.46(18)
C24 C14 C15 C16 134.09(15)
C13 C14 C15 C16 -108.25(14)
O1 C14 C15 C13 99.79(12)
C24 C14 C15 C13 -117.66(16)
C22 C15 C16 C17 -83.97(16)
C13 C15 C16 C17 60.24(17)
C14 C15 C16 C17 130.33(14)
C22 C15 C16 C21 90.77(16)
C13 C15 C16 C21 -125.02(14)
C14 C15 C16 C21 -54.94(19)
C21 C16 C17 C18 -2.8(2)
C15 C16 C17 C18 172.14(13)
C16 C17 C18 C19 1.3(2)
C17 C18 C19 C20 1.6(2)
C17 C18 C19 Br2 -175.55(10)
C18 C19 C20 C21 -3.1(2)
Br2 C19 C20 C21 174.11(11)
C19 C20 C21 C16 1.5(2)
C17 C16 C21 C20 1.4(2)
C15 C16 C21 C20 -173.32(13)
C23 O6 C22 O5 -0.1(2)
C23 O6 C22 C15 -177.45(14)
C16 C15 C22 O5 147.91(13)
C13 C15 C22 O5 1.32(19)
C14 C15 C22 O5 -62.78(18)
C16 C15 C22 O6 -34.81(16)
C13 C15 C22 O6 178.61(11)
C14 C15 C22 O6 114.50(12)

loop_
_cod_related_entry_id
_cod_related_entry_database
_cod_related_entry_code
1 ChemSpider 9817210
